data_7013178
loop_
_publ_author_name
'Rodolphe Cl\'erac'
'F. Albert Cotton'
'Stephen P. Jeffery'
'Carlos A. Murillo'
'Xiaoping Wang'

_publ_section_title
;
 Isomerization by ligand shuffling along a Cr24+ unit: further
 reactions leading to cleavage of a quadruple bond
;
_journal_issue 15
_journal_name_full 'Dalton Trans.'
_journal_page_first 3022
_journal_page_last 3027
_journal_paper_doi 10.1039/b305304k
_journal_year 2003
_chemical_formula_sum 'C50 H48 Cl4 Cr2 Cu2 N16 O2'
_chemical_formula_weight 1277.92
_chemical_name_common '(Cr2(DpyF)4)(CuCl2)2, 2acetone'
_space_group_IT_number 2
_symmetry_cell_setting triclinic
_symmetry_space_group_name_Hall '-P 1'
_symmetry_space_group_name_H-M 'P -1'
_atom_sites_solution_hydrogens geom
_atom_sites_solution_primary direct
_atom_sites_solution_secondary difmap
_audit_creation_method SHELXL-97
_cell_angle_alpha 94.327(2)
_cell_angle_beta 96.490(2)
_cell_angle_gamma 95.157(2)
_cell_formula_units_Z 2
_cell_length_a 8.5393(7)
_cell_length_b 17.3743(14)
_cell_length_c 18.7599(15)
_cell_measurement_reflns_used 4422
_cell_measurement_temperature 213(2)
_cell_measurement_theta_max 24.89
_cell_measurement_theta_min 2.40
_cell_volume 2743.9(4)
_computing_cell_refinement SAINT
_computing_data_collection SMART
_computing_data_reduction SAINT
_computing_structure_refinement 'SHELXL-97 (Sheldrick, 1997)'
_computing_structure_solution 'SHELXS-97 (Sheldrick, 1990)'
_diffrn_ambient_temperature 213(2)
_diffrn_measured_fraction_theta_full 0.986
_diffrn_measured_fraction_theta_max 0.986
_diffrn_measurement_device_type 'Buker SMART 1000'
_diffrn_measurement_method '\w scans'
_diffrn_radiation_monochromator graphite
_diffrn_radiation_source 'normal-focus sealed tube'
_diffrn_radiation_type MoK\a
_diffrn_radiation_wavelength 0.71073
_diffrn_reflns_av_R_equivalents 0.0303
_diffrn_reflns_av_sigmaI/netI 0.0620
_diffrn_reflns_limit_h_max 10
_diffrn_reflns_limit_h_min -10
_diffrn_reflns_limit_k_max 20
_diffrn_reflns_limit_k_min -20
_diffrn_reflns_limit_l_max 16
_diffrn_reflns_limit_l_min -22
_diffrn_reflns_number 15628
_diffrn_reflns_theta_full 25.00
_diffrn_reflns_theta_max 25.00
_diffrn_reflns_theta_min 1.54
_diffrn_standards_number 'none (area detector data)'
_exptl_absorpt_coefficient_mu 1.401
_exptl_absorpt_correction_T_max 0.8914
_exptl_absorpt_correction_T_min 0.6399
_exptl_absorpt_correction_type multi-scan
_exptl_absorpt_process_details SADABS
_exptl_crystal_colour red
_exptl_crystal_density_diffrn 1.547
_exptl_crystal_density_method 'not measured'
_exptl_crystal_description plate
_exptl_crystal_F_000 1300
_exptl_crystal_size_max 0.35
_exptl_crystal_size_mid 0.22
_exptl_crystal_size_min 0.08
_refine_diff_density_max 1.395
_refine_diff_density_min -0.979
_refine_diff_density_rms 0.094
_refine_ls_extinction_method none
_refine_ls_goodness_of_fit_ref 1.097
_refine_ls_hydrogen_treatment mixed
_refine_ls_matrix_type full
_refine_ls_number_parameters 711
_refine_ls_number_reflns 9537
_refine_ls_number_restraints 52
_refine_ls_restrained_S_all 1.103
_refine_ls_R_factor_all 0.0971
_refine_ls_R_factor_gt 0.0613
_refine_ls_shift/su_max 0.000
_refine_ls_shift/su_mean 0.000
_refine_ls_structure_factor_coef Fsqd
_refine_ls_weighting_details 'calc w=1/[\s^2^(Fo^2^)+(0.0409P)^2^+8.8228P] where P=(Fo^2^+2Fc^2^)/3'
_refine_ls_weighting_scheme calc
_refine_ls_wR_factor_gt 0.1351
_refine_ls_wR_factor_ref 0.1552
_reflns_number_gt 6507
_reflns_number_total 9537
_reflns_threshold_expression >2sigma(I)
_cod_data_source_file b305304k.txt
_cod_data_source_block cmpd2acetone2
_cod_database_code 7013178

loop_
_symmetry_equiv_pos_as_xyz
'x, y, z'
'-x, -y, -z'

loop_
_atom_site_label
_atom_site_type_symbol
_atom_site_fract_x
_atom_site_fract_y
_atom_site_fract_z
_atom_site_U_iso_or_equiv
_atom_site_adp_type
_atom_site_occupancy
_atom_site_symmetry_multiplicity
_atom_site_calc_flag
_atom_site_refinement_flags
_atom_site_disorder_assembly
_atom_site_disorder_group
Cr2 Cr 0.62571(9) 0.15134(5) 0.25866(4) 0.0253(2) Uani 1 1 d . A .
Cr1 Cr 0.78137(9) 0.33859(5) 0.25589(4) 0.0254(2) Uani 1 1 d . A .
N1 N 0.6823(5) 0.4366(2) 0.2842(2) 0.0291(10) Uani 1 1 d . . .
N2 N 0.5584(5) 0.3217(2) 0.2948(2) 0.0252(9) Uani 1 1 d . . .
N3 N 0.4384(5) 0.1971(2) 0.2999(2) 0.0261(10) Uani 1 1 d . . .
N4 N 0.2638(5) 0.0854(3) 0.2899(3) 0.0361(11) Uani 1 1 d . . .
N5 N 0.9993(6) 0.4595(3) 0.3800(3) 0.0488(14) Uani 1 1 d . . .
N6 N 0.8890(5) 0.3303(2) 0.3576(2) 0.0268(10) Uani 1 1 d . . .
N7 N 0.7621(5) 0.2058(2) 0.3542(2) 0.0278(10) Uani 1 1 d . . .
N8 N 0.6434(5) 0.0865(2) 0.3441(2) 0.0296(10) Uani 1 1 d . . .
N9 N 0.9892(5) 0.3764(2) 0.2212(2) 0.0272(10) Uani 1 1 d . . .
N10 N 0.9224(5) 0.2506(2) 0.2222(2) 0.0251(9) Uani 1 1 d . . .
N11 N 0.8267(5) 0.1207(2) 0.2189(2) 0.0270(10) Uani 1 1 d . . .
N12 N 0.7588(6) -0.0099(3) 0.2271(3) 0.0434(13) Uani 1 1 d . . .
N14 N 0.6755(5) 0.3304(2) 0.1523(2) 0.0263(10) Uani 1 1 d . . .
N15 N 0.5756(5) 0.2036(2) 0.1615(2) 0.0270(10) Uani 1 1 d . . .
N16 N 0.4929(5) 0.0830(2) 0.1771(2) 0.0300(10) Uani 1 1 d . . .
C1 C 0.7050(7) 0.5143(3) 0.2874(3) 0.0389(14) Uani 1 1 d . . .
H1A H 0.7943 0.5381 0.2698 0.047 Uiso 1 1 calc R . .
C2 C 0.6003(8) 0.5592(3) 0.3160(4) 0.0465(16) Uani 1 1 d . . .
H2A H 0.6171 0.6136 0.3181 0.056 Uiso 1 1 calc R . .
C3 C 0.4694(7) 0.5235(3) 0.3416(4) 0.0445(16) Uani 1 1 d . . .
H3A H 0.3975 0.5541 0.3619 0.053 Uiso 1 1 calc R . .
C4 C 0.4426(7) 0.4444(3) 0.3379(3) 0.0413(15) Uani 1 1 d . . .
H4A H 0.3537 0.4198 0.3553 0.050 Uiso 1 1 calc R . .
C5 C 0.5530(6) 0.4017(3) 0.3073(3) 0.0285(12) Uani 1 1 d . . .
C6 C 0.4440(6) 0.2724(3) 0.3121(3) 0.0281(12) Uani 1 1 d . . .
H6A H 0.3619 0.2929 0.3345 0.034 Uiso 1 1 calc R . .
C7 C 0.3190(6) 0.1512(3) 0.3291(3) 0.0282(12) Uani 1 1 d . . .
C8 C 0.2687(7) 0.1727(3) 0.3949(3) 0.0408(15) Uani 1 1 d . . .
H8A H 0.3138 0.2184 0.4224 0.049 Uiso 1 1 calc R . .
C9 C 0.1508(7) 0.1251(4) 0.4190(4) 0.0482(16) Uani 1 1 d . . .
H9A H 0.1125 0.1386 0.4629 0.058 Uiso 1 1 calc R . .
C10 C 0.0904(7) 0.0578(4) 0.3782(4) 0.0454(16) Uani 1 1 d . . .
H10A H 0.0088 0.0249 0.3930 0.055 Uiso 1 1 calc R . .
C11 C 0.1514(7) 0.0398(3) 0.3160(3) 0.0401(14) Uani 1 1 d . . .
H11A H 0.1129 -0.0075 0.2894 0.048 Uiso 1 1 calc R . .
C12 C 1.1046(9) 0.5140(4) 0.4207(5) 0.062(2) Uani 1 1 d . . .
H12A H 1.1028 0.5659 0.4098 0.074 Uiso 1 1 calc R . .
C13 C 1.2104(9) 0.4988(5) 0.4752(4) 0.065(2) Uani 1 1 d . . .
H13A H 1.2773 0.5388 0.5027 0.078 Uiso 1 1 calc R . .
C14 C 1.2174(8) 0.4216(5) 0.4893(4) 0.061(2) Uani 1 1 d . . .
H14A H 1.2931 0.4085 0.5256 0.073 Uiso 1 1 calc R . .
C15 C 1.1141(7) 0.3646(4) 0.4504(3) 0.0397(14) Uani 1 1 d . . .
H15A H 1.1181 0.3123 0.4592 0.048 Uiso 1 1 calc R . .
C16 C 1.0045(6) 0.3862(3) 0.3982(3) 0.0320(13) Uani 1 1 d . . .
C17 C 0.8527(6) 0.2661(3) 0.3879(3) 0.0281(12) Uani 1 1 d . . .
H17A H 0.8937 0.2632 0.4362 0.034 Uiso 1 1 calc R . .
C18 C 0.7262(6) 0.1410(3) 0.3918(3) 0.0271(11) Uani 1 1 d . . .
C19 C 0.7599(7) 0.1293(3) 0.4637(3) 0.0362(13) Uani 1 1 d . . .
H19A H 0.8134 0.1688 0.4970 0.043 Uiso 1 1 calc R . .
C20 C 0.7120(7) 0.0574(4) 0.4850(3) 0.0451(15) Uani 1 1 d . . .
H20A H 0.7337 0.0471 0.5334 0.054 Uiso 1 1 calc R . .
C21 C 0.6317(7) 0.0000(3) 0.4347(3) 0.0437(15) Uani 1 1 d . . .
H21A H 0.6010 -0.0495 0.4486 0.052 Uiso 1 1 calc R . .
C22 C 0.5983(7) 0.0168(3) 0.3651(3) 0.0369(14) Uani 1 1 d . . .
H22A H 0.5424 -0.0213 0.3312 0.044 Uiso 1 1 calc R . .
C27 C 0.7039(6) 0.3879(3) 0.1043(3) 0.0311(12) Uani 0.39(3) 1 d PGD A 1
N13 N 0.699(2) 0.4642(4) 0.1316(10) 0.046(3) Uani 0.39(3) 1 d PGD A 1
C23 C 0.735(4) 0.5248(4) 0.0901(17) 0.059(5) Uani 0.39(3) 1 d PGD A 1
H23 H 0.7320 0.5764 0.1086 0.070 Uiso 0.39(3) 1 calc PR A 1
C24 C 0.777(4) 0.5092(14) 0.0214(16) 0.059(3) Uani 0.39(3) 1 d PGD A 1
H24 H 0.8023 0.5503 -0.0066 0.070 Uiso 0.39(3) 1 calc PR A 1
C25 C 0.783(4) 0.4330(17) -0.0058(9) 0.050(3) Uani 0.39(3) 1 d PGD A 1
H25 H 0.8111 0.4225 -0.0523 0.060 Uiso 0.39(3) 1 calc PR A 1
C26 C 0.746(3) 0.3723(10) 0.0356(5) 0.032(3) Uani 0.39(3) 1 d PGD A 1
H26 H 0.7494 0.3208 0.0171 0.038 Uiso 0.39(3) 1 calc PR A 1
C27' C 0.7039(6) 0.3879(3) 0.1043(3) 0.0311(12) Uani 0.61(3) 1 d PD A 2
N13' N 0.637(2) 0.4542(6) 0.1198(7) 0.046(3) Uani 0.61(3) 1 d PD A 2
C23' C 0.663(3) 0.5117(7) 0.0756(10) 0.059(5) Uani 0.61(3) 1 d PD A 2
H23' H 0.6226 0.5593 0.0856 0.070 Uiso 0.61(3) 1 calc PR A 2
C24' C 0.746(3) 0.5035(10) 0.0171(11) 0.059(3) Uani 0.61(3) 1 d PD A 2
H24A H 0.7552 0.5437 -0.0135 0.070 Uiso 0.61(3) 1 calc PR A 2
C25' C 0.816(2) 0.4356(11) 0.0036(8) 0.050(3) Uani 0.61(3) 1 d PD A 2
H25A H 0.8759 0.4298 -0.0351 0.060 Uiso 0.61(3) 1 calc PR A 2
C26' C 0.7944(18) 0.3763(8) 0.0483(6) 0.032(3) Uani 0.61(3) 1 d PD A 2
H26' H 0.8401 0.3296 0.0408 0.038 Uiso 0.61(3) 1 calc PR A 2
C28 C 0.6021(6) 0.2642(3) 0.1236(3) 0.0283(12) Uani 1 1 d . A .
H28A H 0.5664 0.2592 0.0740 0.034 Uiso 1 1 calc R . .
C29 C 0.4940(6) 0.1350(3) 0.1279(3) 0.0311(13) Uani 1 1 d . A .
C30 C 0.4229(7) 0.1157(4) 0.0572(3) 0.0413(15) Uani 1 1 d . . .
H30A H 0.4235 0.1521 0.0226 0.050 Uiso 1 1 calc R A .
C31 C 0.3519(7) 0.0411(4) 0.0402(4) 0.0494(17) Uani 1 1 d . A .
H31A H 0.3022 0.0262 -0.0068 0.059 Uiso 1 1 calc R . .
C32 C 0.3530(7) -0.0122(4) 0.0916(4) 0.0462(16) Uani 1 1 d . . .
H32A H 0.3068 -0.0634 0.0796 0.055 Uiso 1 1 calc R A .
C33 C 0.4223(7) 0.0109(3) 0.1599(3) 0.0376(14) Uani 1 1 d . A .
H33A H 0.4204 -0.0243 0.1955 0.045 Uiso 1 1 calc R . .
C34 C 1.0742(7) 0.4409(3) 0.2072(3) 0.0355(13) Uani 1 1 d . . .
H34A H 1.0383 0.4894 0.2186 0.043 Uiso 1 1 calc R . .
C35 C 1.2110(6) 0.4380(3) 0.1770(3) 0.0368(14) Uani 1 1 d . . .
H35A H 1.2696 0.4837 0.1675 0.044 Uiso 1 1 calc R . .
C36 C 1.2622(6) 0.3659(3) 0.1605(3) 0.0390(14) Uani 1 1 d . . .
H36A H 1.3567 0.3629 0.1396 0.047 Uiso 1 1 calc R . .
C37 C 1.1770(6) 0.2988(3) 0.1743(3) 0.0326(13) Uani 1 1 d . . .
H37A H 1.2121 0.2499 0.1637 0.039 Uiso 1 1 calc R . .
C38 C 1.0364(6) 0.3058(3) 0.2047(3) 0.0257(11) Uani 1 1 d . . .
C39 C 0.9357(6) 0.1755(3) 0.2084(3) 0.0282(12) Uani 1 1 d . . .
H39A H 1.0277 0.1609 0.1901 0.034 Uiso 1 1 calc R . .
C40 C 0.8449(6) 0.0422(3) 0.1958(3) 0.0330(13) Uani 1 1 d . . .
C41 C 0.9380(7) 0.0213(3) 0.1424(3) 0.0376(14) Uani 1 1 d . . .
H41A H 0.9959 0.0593 0.1202 0.045 Uiso 1 1 calc R . .
C42 C 0.9428(8) -0.0564(3) 0.1231(4) 0.0476(16) Uani 1 1 d . . .
H42A H 1.0065 -0.0721 0.0880 0.057 Uiso 1 1 calc R . .
C43 C 0.8554(8) -0.1105(4) 0.1548(4) 0.0552(19) Uani 1 1 d . . .
H43A H 0.8568 -0.1638 0.1419 0.066 Uiso 1 1 calc R . .
C44 C 0.7649(8) -0.0849(4) 0.2062(4) 0.0549(18) Uani 1 1 d . . .
H44A H 0.7039 -0.1222 0.2279 0.066 Uiso 1 1 calc R . .
Cl3 Cl 0.2956(2) 0.28964(10) -0.02388(10) 0.0598(5) Uani 1 1 d . . .
Cu2 Cu 0.08759(10) 0.23198(5) 0.00491(4) 0.0509(2) Uani 1 1 d . . .
Cl4 Cl -0.1221(2) 0.17175(9) 0.02962(9) 0.0535(4) Uani 1 1 d . . .
Cl1 Cl 0.4759(10) 0.1955(3) 0.6685(3) 0.138(2) Uani 0.526(2) 1 d P B 1
Cu1 Cu 0.5269(3) 0.25482(14) 0.58006(15) 0.0708(6) Uani 0.526(2) 1 d P B 1
Cl2 Cl 0.585(3) 0.3164(15) 0.4928(13) 0.071(3) Uani 0.526(2) 1 d P B 1
Cl1A Cl 0.6513(11) 0.1581(4) 0.6743(3) 0.138(2) Uani 0.474(2) 1 d P B 2
Cu1A Cu 0.6091(4) 0.23377(16) 0.59440(17) 0.0708(6) Uani 0.474(2) 1 d P B 2
Cl2A Cl 0.566(4) 0.3074(17) 0.5104(14) 0.071(3) Uani 0.474(2) 1 d P B 2
O2 O 1.2055(14) 0.6305(6) 0.1962(9) 0.121(5) Uani 0.71 1 d PD C 1
C95 C 1.2807(14) 0.6832(6) 0.1752(5) 0.103(4) Uani 0.71 1 d PDU C 1
C92 C 1.4575(18) 0.685(2) 0.171(2) 0.231(15) Uani 0.71 1 d PDU C 1
H92A H 1.4944 0.6367 0.1867 0.347 Uiso 0.71 1 calc PR C 1
H92B H 1.5129 0.7282 0.2019 0.347 Uiso 0.71 1 calc PR C 1
H92C H 1.4782 0.6898 0.1217 0.347 Uiso 0.71 1 calc PR C 1
C90 C 1.210(3) 0.7550(9) 0.1550(8) 0.243(11) Uani 0.71 1 d PD C 1
H90A H 1.0968 0.7489 0.1587 0.364 Uiso 0.71 1 calc PR C 1
H90B H 1.2262 0.7639 0.1058 0.364 Uiso 0.71 1 calc PR C 1
H90C H 1.2593 0.7989 0.1872 0.364 Uiso 0.71 1 calc PR C 1
C92A C 1.145(6) 0.632(4) 0.195(4) 0.231(15) Uani 0.29 1 d PD D 2
H92D H 1.1810 0.5838 0.2091 0.347 Uiso 0.29 1 calc PR D 2
H92E H 1.0638 0.6220 0.1538 0.347 Uiso 0.29 1 calc PR D 2
H92F H 1.1007 0.6581 0.2347 0.347 Uiso 0.29 1 calc PR D 2
C95A C 1.2807(14) 0.6832(6) 0.1752(5) 0.103(4) Uani 0.29 1 d PD D 2
O2A O 1.420(2) 0.6795(19) 0.167(3) 0.121(5) Uani 0.29 1 d PD D 2
C90A C 1.210(3) 0.7550(9) 0.1550(8) 0.243(11) Uani 0.29 1 d PD D 2
H90D H 1.2911 0.7919 0.1418 0.364 Uiso 0.29 1 calc PR D 2
H90E H 1.1633 0.7776 0.1955 0.364 Uiso 0.29 1 calc PR D 2
H90F H 1.1279 0.7421 0.1144 0.364 Uiso 0.29 1 calc PR D 2
C94 C 1.0500(11) 0.2227(6) 0.6278(5) 0.117(4) Uani 0.50 1 d PD E 1
C93 C 1.028(3) 0.2518(14) 0.5575(9) 0.107(6) Uani 0.50 1 d PDU E 1
H93A H 1.0282 0.2096 0.5206 0.160 Uiso 0.50 1 calc PR E 1
H93B H 1.1140 0.2912 0.5535 0.160 Uiso 0.50 1 calc PR E 1
H93C H 0.9281 0.2742 0.5513 0.160 Uiso 0.50 1 calc PR E 1
C91 C 1.058(3) 0.2874(9) 0.6856(10) 0.270(12) Uani 0.50 1 d PD E 1
H91A H 1.0477 0.2662 0.7315 0.404 Uiso 0.50 1 calc PR E 1
H91B H 0.9717 0.3192 0.6746 0.404 Uiso 0.50 1 calc PR E 1
H91C H 1.1581 0.3190 0.6884 0.404 Uiso 0.50 1 calc PR E 1
O1 O 1.057(3) 0.1555(9) 0.6408(9) 0.261(13) Uani 0.50 1 d PDU E 1
C94A C 1.0500(11) 0.2227(6) 0.6278(5) 0.117(4) Uani 0.50 1 d PD F 2
O1A O 1.064(4) 0.2498(10) 0.5730(8) 0.261(13) Uani 0.50 1 d PD F 2
C91A C 1.058(3) 0.2874(9) 0.6856(10) 0.270(12) Uani 0.50 1 d PD F 2
H91D H 1.1066 0.3346 0.6696 0.404 Uiso 0.50 1 calc PR F 2
H91E H 1.1197 0.2744 0.7288 0.404 Uiso 0.50 1 calc PR F 2
H91F H 0.9512 0.2954 0.6961 0.404 Uiso 0.50 1 calc PR F 2
C93A C 1.022(2) 0.1359(7) 0.6109(13) 0.107(6) Uani 0.50 1 d PD F 2
H93D H 1.0455 0.1226 0.5623 0.160 Uiso 0.50 1 calc PR F 2
H93E H 0.9127 0.1186 0.6147 0.160 Uiso 0.50 1 calc PR F 2
H93F H 1.0910 0.1107 0.6447 0.160 Uiso 0.50 1 calc PR F 2

loop_
_atom_site_aniso_label
_atom_site_aniso_U_11
_atom_site_aniso_U_22
_atom_site_aniso_U_33
_atom_site_aniso_U_23
_atom_site_aniso_U_13
_atom_site_aniso_U_12
Cr2 0.0257(4) 0.0237(4) 0.0262(5) -0.0006(3) 0.0048(3) 0.0011(3)
Cr1 0.0260(4) 0.0238(4) 0.0270(5) 0.0001(3) 0.0072(4) 0.0026(3)
N1 0.032(2) 0.026(2) 0.030(2) 0.0009(19) 0.007(2) -0.0010(19)
N2 0.026(2) 0.022(2) 0.028(2) 0.0011(18) 0.0040(18) 0.0038(18)
N3 0.024(2) 0.026(2) 0.028(2) 0.0000(19) 0.0042(18) -0.0011(18)
N4 0.037(3) 0.032(3) 0.038(3) -0.001(2) 0.007(2) -0.004(2)
N5 0.048(3) 0.037(3) 0.063(4) 0.001(3) 0.022(3) -0.002(2)
N6 0.025(2) 0.028(2) 0.026(2) -0.0045(19) 0.0052(18) 0.0012(18)
N7 0.025(2) 0.032(2) 0.025(2) 0.0006(19) 0.0033(18) 0.0011(19)
N8 0.032(2) 0.023(2) 0.035(3) 0.003(2) 0.011(2) -0.0001(19)
N9 0.029(2) 0.026(2) 0.027(2) 0.0011(19) 0.0071(19) 0.0006(19)
N10 0.022(2) 0.026(2) 0.026(2) -0.0018(18) 0.0054(18) -0.0004(18)
N11 0.029(2) 0.023(2) 0.030(2) 0.0006(19) 0.0066(19) 0.0043(18)
N12 0.048(3) 0.026(3) 0.058(3) 0.001(2) 0.016(3) 0.004(2)
N14 0.027(2) 0.029(2) 0.025(2) 0.0029(19) 0.0078(18) 0.0078(19)
N15 0.026(2) 0.027(2) 0.027(2) -0.0031(19) 0.0038(18) 0.0034(18)
N16 0.031(2) 0.027(2) 0.031(3) -0.004(2) 0.003(2) -0.0005(19)
C1 0.037(3) 0.027(3) 0.053(4) 0.001(3) 0.013(3) 0.000(2)
C2 0.055(4) 0.022(3) 0.062(4) -0.001(3) 0.009(3) 0.003(3)
C3 0.045(4) 0.031(3) 0.060(4) -0.003(3) 0.018(3) 0.014(3)
C4 0.033(3) 0.038(3) 0.054(4) -0.005(3) 0.017(3) 0.005(3)
C5 0.031(3) 0.032(3) 0.022(3) -0.001(2) 0.003(2) 0.004(2)
C6 0.022(3) 0.033(3) 0.030(3) 0.001(2) 0.003(2) 0.003(2)
C7 0.021(3) 0.030(3) 0.035(3) 0.005(2) 0.002(2) 0.004(2)
C8 0.044(3) 0.037(3) 0.042(4) -0.002(3) 0.017(3) -0.002(3)
C9 0.049(4) 0.052(4) 0.048(4) 0.005(3) 0.026(3) 0.001(3)
C10 0.035(3) 0.046(4) 0.058(4) 0.015(3) 0.017(3) -0.001(3)
C11 0.034(3) 0.032(3) 0.052(4) 0.004(3) 0.001(3) -0.008(3)
C12 0.062(5) 0.033(4) 0.092(6) -0.013(4) 0.040(5) -0.008(3)
C13 0.050(4) 0.077(6) 0.061(5) -0.037(4) 0.026(4) -0.030(4)
C14 0.040(4) 0.099(6) 0.038(4) -0.005(4) 0.001(3) -0.007(4)
C15 0.035(3) 0.048(4) 0.034(3) 0.003(3) 0.004(3) -0.003(3)
C16 0.034(3) 0.033(3) 0.028(3) -0.008(2) 0.012(2) -0.003(2)
C17 0.025(3) 0.032(3) 0.027(3) -0.003(2) 0.002(2) 0.005(2)
C18 0.026(3) 0.029(3) 0.028(3) 0.007(2) 0.006(2) 0.006(2)
C19 0.037(3) 0.040(3) 0.030(3) 0.005(3) 0.005(3) -0.002(3)
C20 0.047(4) 0.055(4) 0.036(4) 0.014(3) 0.010(3) 0.004(3)
C21 0.052(4) 0.032(3) 0.051(4) 0.015(3) 0.016(3) -0.001(3)
C22 0.037(3) 0.031(3) 0.043(4) 0.004(3) 0.011(3) 0.003(2)
C27 0.034(3) 0.031(3) 0.030(3) 0.005(2) 0.005(2) 0.007(2)
N13 0.061(9) 0.034(4) 0.051(5) 0.012(3) 0.024(6) 0.015(5)
C23 0.093(15) 0.033(5) 0.059(9) 0.016(6) 0.029(10) 0.017(7)
C24 0.090(10) 0.045(5) 0.045(5) 0.013(4) 0.018(6) 0.009(5)
C25 0.065(9) 0.049(4) 0.037(5) 0.009(4) 0.018(6) -0.003(5)
C26 0.025(8) 0.034(4) 0.036(5) 0.003(3) 0.004(5) 0.004(5)
C27' 0.034(3) 0.031(3) 0.030(3) 0.005(2) 0.005(2) 0.007(2)
N13' 0.061(9) 0.034(4) 0.051(5) 0.012(3) 0.024(6) 0.015(5)
C23' 0.093(15) 0.033(5) 0.059(9) 0.016(6) 0.029(10) 0.017(7)
C24' 0.090(10) 0.045(5) 0.045(5) 0.013(4) 0.018(6) 0.009(5)
C25' 0.065(9) 0.049(4) 0.037(5) 0.009(4) 0.018(6) -0.003(5)
C26' 0.025(8) 0.034(4) 0.036(5) 0.003(3) 0.004(5) 0.004(5)
C28 0.024(3) 0.037(3) 0.024(3) -0.001(2) 0.003(2) 0.008(2)
C29 0.024(3) 0.035(3) 0.033(3) -0.007(3) 0.002(2) 0.008(2)
C30 0.041(3) 0.046(4) 0.034(3) -0.005(3) -0.004(3) 0.005(3)
C31 0.043(4) 0.057(4) 0.041(4) -0.017(3) -0.007(3) 0.002(3)
C32 0.037(3) 0.042(4) 0.055(4) -0.014(3) 0.004(3) -0.004(3)
C33 0.037(3) 0.029(3) 0.046(4) -0.006(3) 0.009(3) -0.001(2)
C34 0.037(3) 0.030(3) 0.039(3) 0.001(3) 0.009(3) -0.003(2)
C35 0.033(3) 0.037(3) 0.039(3) 0.006(3) 0.006(3) -0.007(3)
C36 0.026(3) 0.052(4) 0.040(3) 0.004(3) 0.009(3) 0.000(3)
C37 0.026(3) 0.033(3) 0.040(3) 0.001(3) 0.007(2) 0.004(2)
C38 0.024(3) 0.030(3) 0.022(3) 0.001(2) -0.001(2) 0.001(2)
C39 0.027(3) 0.036(3) 0.022(3) 0.000(2) 0.002(2) 0.006(2)
C40 0.029(3) 0.028(3) 0.041(3) -0.003(3) -0.002(2) 0.009(2)
C41 0.036(3) 0.033(3) 0.044(4) -0.006(3) 0.008(3) 0.005(2)
C42 0.051(4) 0.037(4) 0.055(4) -0.011(3) 0.013(3) 0.010(3)
C43 0.067(5) 0.027(3) 0.071(5) -0.010(3) 0.008(4) 0.010(3)
C44 0.062(4) 0.028(3) 0.076(5) 0.001(3) 0.020(4) 0.001(3)
Cl3 0.0661(11) 0.0448(10) 0.0681(12) 0.0075(8) 0.0055(9) 0.0046(8)
Cu2 0.0626(5) 0.0408(5) 0.0479(5) -0.0014(4) 0.0024(4) 0.0078(4)
Cl4 0.0688(11) 0.0463(9) 0.0438(9) -0.0060(7) 0.0079(8) 0.0033(8)
Cl1 0.229(6) 0.087(3) 0.084(3) -0.007(2) 0.030(4) -0.061(3)
Cu1 0.0812(17) 0.0491(12) 0.0783(12) -0.0140(9) 0.0198(13) -0.0105(10)
Cl2 0.075(6) 0.051(5) 0.086(10) -0.006(5) 0.025(5) -0.007(4)
Cl1A 0.229(6) 0.087(3) 0.084(3) -0.007(2) 0.030(4) -0.061(3)
Cu1A 0.0812(17) 0.0491(12) 0.0783(12) -0.0140(9) 0.0198(13) -0.0105(10)
Cl2A 0.075(6) 0.051(5) 0.086(10) -0.006(5) 0.025(5) -0.007(4)
O2 0.113(9) 0.080(7) 0.165(12) -0.031(7) 0.040(8) -0.005(6)
C95 0.143(11) 0.103(8) 0.060(6) -0.012(6) -0.006(7) 0.040(8)
C92 0.134(18) 0.44(4) 0.14(2) 0.11(2) 0.028(17) 0.05(2)
C90 0.40(3) 0.222(18) 0.133(13) 0.061(12) -0.001(16) 0.20(2)
C92A 0.134(18) 0.44(4) 0.14(2) 0.11(2) 0.028(17) 0.05(2)
C95A 0.143(11) 0.103(8) 0.060(6) -0.012(6) -0.006(7) 0.040(8)
O2A 0.113(9) 0.080(7) 0.165(12) -0.031(7) 0.040(8) -0.005(6)
C90A 0.40(3) 0.222(18) 0.133(13) 0.061(12) -0.001(16) 0.20(2)
C94 0.169(11) 0.114(9) 0.054(6) 0.022(6) -0.029(7) -0.026(8)
C93 0.079(10) 0.113(14) 0.115(13) 0.021(10) -0.012(10) -0.040(9)
C91 0.34(3) 0.190(18) 0.26(2) -0.071(17) 0.12(2) -0.109(19)
O1 0.43(3) 0.148(15) 0.164(16) 0.081(12) -0.108(18) -0.039(17)
C94A 0.169(11) 0.114(9) 0.054(6) 0.022(6) -0.029(7) -0.026(8)
O1A 0.43(3) 0.148(15) 0.164(16) 0.081(12) -0.108(18) -0.039(17)
C91A 0.34(3) 0.190(18) 0.26(2) -0.071(17) 0.12(2) -0.109(19)
C93A 0.079(10) 0.113(14) 0.115(13) 0.021(10) -0.012(10) -0.040(9)

loop_
_atom_type_symbol
_atom_type_description
_atom_type_scat_dispersion_real
_atom_type_scat_dispersion_imag
_atom_type_scat_source
C C 0.0033 0.0016 'International Tables Vol C Tables 4.2.6.8 and 6.1.1.4'
H H 0.0000 0.0000 'International Tables Vol C Tables 4.2.6.8 and 6.1.1.4'
N N 0.0061 0.0033 'International Tables Vol C Tables 4.2.6.8 and 6.1.1.4'
O O 0.0106 0.0060 'International Tables Vol C Tables 4.2.6.8 and 6.1.1.4'
Cl Cl 0.1484 0.1585 'International Tables Vol C Tables 4.2.6.8 and 6.1.1.4'
Cr Cr 0.3209 0.6236 'International Tables Vol C Tables 4.2.6.8 and 6.1.1.4'
Cu Cu 0.3201 1.2651 'International Tables Vol C Tables 4.2.6.8 and 6.1.1.4'

loop_
_geom_angle_atom_site_label_1
_geom_angle_atom_site_label_2
_geom_angle_atom_site_label_3
_geom_angle
_geom_angle_site_symmetry_1
_geom_angle_site_symmetry_3
_geom_angle_publ_flag
N8 Cr2 N16 106.04(18) . . ?
N8 Cr2 N11 96.26(17) . . ?
N16 Cr2 N11 89.62(17) . . ?
N8 Cr2 N3 87.56(17) . . ?
N16 Cr2 N3 95.78(17) . . ?
N11 Cr2 N3 172.28(17) . . ?
N8 Cr2 N15 169.89(17) . . ?
N16 Cr2 N15 64.13(17) . . ?
N11 Cr2 N15 86.36(16) . . ?
N3 Cr2 N15 91.03(16) . . ?
N8 Cr2 N7 64.14(17) . . ?
N16 Cr2 N7 170.16(18) . . ?
N11 Cr2 N7 90.74(16) . . ?
N3 Cr2 N7 84.88(16) . . ?
N15 Cr2 N7 125.71(17) . . ?
N8 Cr2 Cr1 126.35(12) . . ?
N16 Cr2 Cr1 127.59(13) . . ?
N11 Cr2 Cr1 86.28(12) . . ?
N3 Cr2 Cr1 86.06(12) . . ?
N15 Cr2 Cr1 63.47(11) . . ?
N7 Cr2 Cr1 62.24(12) . . ?
N9 Cr1 N1 104.94(17) . . ?
N9 Cr1 N14 89.22(17) . . ?
N1 Cr1 N14 93.62(17) . . ?
N9 Cr1 N6 92.13(17) . . ?
N1 Cr1 N6 93.75(17) . . ?
N14 Cr1 N6 171.90(17) . . ?
N9 Cr1 N2 169.20(16) . . ?
N1 Cr1 N2 64.26(16) . . ?
N14 Cr1 N2 91.10(16) . . ?
N6 Cr1 N2 89.07(16) . . ?
N9 Cr1 N10 64.10(16) . . ?
N1 Cr1 N10 169.02(16) . . ?
N14 Cr1 N10 87.11(16) . . ?
N6 Cr1 N10 86.31(16) . . ?
N2 Cr1 N10 126.70(16) . . ?
N9 Cr1 Cr2 127.39(12) . . ?
N1 Cr1 Cr2 127.62(12) . . ?
N14 Cr1 Cr2 85.70(12) . . ?
N6 Cr1 Cr2 87.14(12) . . ?
N2 Cr1 Cr2 63.39(11) . . ?
N10 Cr1 Cr2 63.36(11) . . ?
C1 N1 C5 120.2(5) . . ?
C1 N1 Cr1 142.9(4) . . ?
C5 N1 Cr1 97.0(3) . . ?
C6 N2 C5 120.5(4) . . ?
C6 N2 Cr1 148.0(3) . . ?
C5 N2 Cr1 91.3(3) . . ?
C6 N3 C7 117.6(4) . . ?
C6 N3 Cr2 118.3(3) . . ?
C7 N3 Cr2 122.9(3) . . ?
C7 N4 C11 116.9(5) . . ?
C16 N5 C12 115.6(6) . . ?
C17 N6 C16 116.6(5) . . ?
C17 N6 Cr1 117.0(3) . . ?
C16 N6 Cr1 126.3(4) . . ?
C17 N7 C18 119.4(5) . . ?
C17 N7 Cr2 149.6(4) . . ?
C18 N7 Cr2 91.1(3) . . ?
C22 N8 C18 119.8(5) . . ?
C22 N8 Cr2 142.7(4) . . ?
C18 N8 Cr2 97.4(3) . . ?
C34 N9 C38 120.7(4) . . ?
C34 N9 Cr1 142.1(4) . . ?
C38 N9 Cr1 96.9(3) . . ?
C39 N10 C38 120.4(4) . . ?
C39 N10 Cr1 148.0(4) . . ?
C38 N10 Cr1 91.2(3) . . ?
C39 N11 C40 119.0(4) . . ?
C39 N11 Cr2 118.9(3) . . ?
C40 N11 Cr2 121.8(3) . . ?
C40 N12 C44 117.7(5) . . ?
C28 N14 C27 116.3(4) . . ?
C28 N14 Cr1 119.5(4) . . ?
C27 N14 Cr1 122.9(3) . . ?
C28 N15 C29 120.0(5) . . ?
C28 N15 Cr2 147.9(4) . . ?
C29 N15 Cr2 91.6(3) . . ?
C33 N16 C29 120.7(5) . . ?
C33 N16 Cr2 142.3(4) . . ?
C29 N16 Cr2 96.9(3) . . ?
N1 C1 C2 121.0(5) . . ?
C1 C2 C3 119.0(5) . . ?
C4 C3 C2 121.0(5) . . ?
C3 C4 C5 117.2(5) . . ?
N1 C5 C4 121.6(5) . . ?
N1 C5 N2 107.3(4) . . ?
C4 C5 N2 131.1(5) . . ?
N3 C6 N2 124.0(5) . . ?
N4 C7 C8 122.9(5) . . ?
N4 C7 N3 115.0(5) . . ?
C8 C7 N3 122.0(5) . . ?
C9 C8 C7 118.3(5) . . ?
C10 C9 C8 119.3(6) . . ?
C11 C10 C9 118.3(6) . . ?
N4 C11 C10 124.1(5) . . ?
C13 C12 N5 124.8(7) . . ?
C12 C13 C14 117.5(6) . . ?
C15 C14 C13 120.1(7) . . ?
C14 C15 C16 118.2(6) . . ?
N5 C16 C15 123.6(5) . . ?
N5 C16 N6 115.2(5) . . ?
C15 C16 N6 121.2(5) . . ?
N6 C17 N7 123.6(5) . . ?
N8 C18 C19 122.1(5) . . ?
N8 C18 N7 107.1(4) . . ?
C19 C18 N7 130.8(5) . . ?
C20 C19 C18 117.6(5) . . ?
C19 C20 C21 120.1(6) . . ?
C22 C21 C20 118.9(6) . . ?
N8 C22 C21 121.5(6) . . ?
N13 C27 C26 120.0 . . ?
N13 C27 N14 115.9(8) . . ?
C26 C27 N14 124.0(8) . . ?
C27 N13 C23 120.0 . . ?
C24 C23 N13 120.0 . . ?
C23 C24 C25 120.0 . . ?
C26 C25 C24 120.0 . . ?
C25 C26 C27 120.0 . . ?
N13' C23' C24' 123.4(8) . . ?
C23' C24' C25' 119.6(8) . . ?
C24' C25' C26' 118.6(8) . . ?
N14 C28 N15 122.8(5) . . ?
N16 C29 N15 107.3(4) . . ?
N16 C29 C30 121.2(5) . . ?
N15 C29 C30 131.5(6) . . ?
C31 C30 C29 117.4(6) . . ?
C30 C31 C32 120.7(6) . . ?
C33 C32 C31 118.8(6) . . ?
N16 C33 C32 121.2(6) . . ?
N9 C34 C35 121.6(5) . . ?
C34 C35 C36 118.4(5) . . ?
C37 C36 C35 121.1(5) . . ?
C36 C37 C38 117.6(5) . . ?
N9 C38 N10 107.7(4) . . ?
N9 C38 C37 120.6(5) . . ?
N10 C38 C37 131.7(5) . . ?
N11 C39 N10 123.3(5) . . ?
N12 C40 C41 122.3(5) . . ?
N12 C40 N11 114.1(5) . . ?
C41 C40 N11 123.4(5) . . ?
C42 C41 C40 118.2(6) . . ?
C43 C42 C41 120.0(6) . . ?
C42 C43 C44 118.0(6) . . ?
N12 C44 C43 123.7(6) . . ?
Cl3 Cu2 Cl4 177.70(8) . . ?
Cl1 Cu1 Cl2 178.1(9) . . ?
Cl1A Cu1A Cl2A 178.0(9) . . ?
O2 C95 C90 122.1(15) . . ?
O2 C95 C92 122.7(18) . . ?
C90 C95 C92 115.0(19) . . ?
O1 C94 C93 126.9(11) . . ?
O1 C94 C91 122.6(11) . . ?
C93 C94 C91 110.4(18) . . ?

loop_
_geom_bond_atom_site_label_1
_geom_bond_atom_site_label_2
_geom_bond_distance
_geom_bond_site_symmetry_2
_geom_bond_publ_flag
Cr1 N1 2.031(4) . ?
Cr1 N2 2.119(4) . ?
Cr1 N6 2.044(4) . ?
Cr1 N9 2.030(4) . ?
Cr1 N10 2.133(4) . ?
Cr1 N14 2.037(4) . ?
Cr2 N3 2.051(4) . ?
Cr2 N7 2.131(4) . ?
Cr2 N8 2.027(5) . ?
Cr2 N11 2.044(4) . ?
Cr2 N15 2.115(5) . ?
Cr2 N16 2.032(4) . ?
Cr2 Cr1 3.4084(12) . ?
N1 C1 1.341(7) . ?
N1 C5 1.342(6) . ?
N2 C6 1.325(6) . ?
N2 C5 1.399(6) . ?
N3 C6 1.307(6) . ?
N3 C7 1.422(6) . ?
N4 C7 1.329(7) . ?
N4 C11 1.348(7) . ?
N5 C16 1.347(7) . ?
N5 C12 1.368(9) . ?
N6 C17 1.317(7) . ?
N6 C16 1.429(6) . ?
N7 C17 1.319(6) . ?
N7 C18 1.402(6) . ?
N8 C22 1.338(7) . ?
N8 C18 1.344(6) . ?
N9 C34 1.339(7) . ?
N9 C38 1.349(6) . ?
N10 C39 1.328(6) . ?
N10 C38 1.388(6) . ?
N11 C39 1.312(6) . ?
N11 C40 1.427(6) . ?
N12 C40 1.327(7) . ?
N12 C44 1.339(7) . ?
N14 C28 1.306(6) . ?
N14 C27 1.419(6) . ?
N15 C28 1.332(7) . ?
N15 C29 1.395(6) . ?
N16 C33 1.340(7) . ?
N16 C29 1.340(7) . ?
C1 C2 1.366(8) . ?
C2 C3 1.381(8) . ?
C3 C4 1.368(8) . ?
C4 C5 1.398(7) . ?
C7 C8 1.389(7) . ?
C8 C9 1.382(8) . ?
C9 C10 1.374(9) . ?
C10 C11 1.359(8) . ?
C12 C13 1.343(11) . ?
C13 C14 1.392(11) . ?
C14 C15 1.371(9) . ?
C15 C16 1.373(8) . ?
C18 C19 1.382(7) . ?
C19 C20 1.381(8) . ?
C20 C21 1.394(9) . ?
C21 C22 1.363(8) . ?
C27 N13 1.3900 . ?
C27 C26 1.3900 . ?
N13 C23 1.3900 . ?
C23 C24 1.3900 . ?
C24 C25 1.3900 . ?
C25 C26 1.3900 . ?
N13' C23' 1.365(8) . ?
C23' C24' 1.376(8) . ?
C24' C25' 1.387(8) . ?
C25' C26' 1.388(8) . ?
C29 C30 1.398(8) . ?
C30 C31 1.379(8) . ?
C31 C32 1.387(9) . ?
C32 C33 1.364(8) . ?
C34 C35 1.358(8) . ?
C35 C36 1.388(8) . ?
C36 C37 1.376(8) . ?
C37 C38 1.397(7) . ?
C40 C41 1.395(8) . ?
C41 C42 1.377(8) . ?
C42 C43 1.362(9) . ?
C43 C44 1.374(9) . ?
Cl3 Cu2 2.105(2) . ?
Cu2 Cl4 2.107(2) . ?
Cl1 Cu1 2.084(6) . ?
Cu1 Cl2 2.104(16) . ?
Cl1A Cu1A 2.090(8) . ?
Cu1A Cl2A 2.13(3) . ?
O2 C95 1.188(9) . ?
C95 C90 1.491(7) . ?
C95 C92 1.519(10) . ?
C94 O1 1.216(10) . ?
C94 C93 1.447(10) . ?
C94 C91 1.494(7) . ?
